data_4306680
loop_
_publ_author_name
'Sayuri Maeda'
'Takuya Goto'
'Masayo Takamoto'
'Kazuo Eda'
'Sadayuki Himeno'
'Hiroki Takahashi'
'Toshitaka Hori'

_publ_section_title
;
An Approach to the Synthesis of Polyoxometalate Encapsulating Different
Kinds of Oxoanions as Heteroions:
Bisphosphitopyrophosphatotriacontamolybdate [(HPO3)2(P2O7)Mo30O90]8-
;
_journal_name_full 'Inorganic Chemistry'
_journal_page_first 11197
_journal_page_last 11201
_journal_paper_doi 10.1021/ic801499y
_journal_volume 47
_journal_year 2008
_chemical_formula_sum 'C96 H226 Mo30 N8 O103 P4'
_chemical_formula_weight 6142.93
_chemical_name_systematic
; 
 ? 
;
_space_group_IT_number 62
_symmetry_cell_setting orthorhombic
_symmetry_space_group_name_Hall '-P 2ac 2n'
_symmetry_space_group_name_H-M 'P n m a'
_atom_sites_solution_hydrogens geom
_atom_sites_solution_primary direct
_atom_sites_solution_secondary difmap
_audit_creation_method SHELXL-97
_cell_angle_alpha 90.00
_cell_angle_beta 90.00
_cell_angle_gamma 90.00
_cell_formula_units_Z 4
_cell_length_a 30.827(2)
_cell_length_b 22.8060(15)
_cell_length_c 30.928(2)
_cell_measurement_reflns_used 22152
_cell_measurement_temperature 193(2)
_cell_measurement_theta_max 26.727
_cell_measurement_theta_min 3.185
_cell_volume 21744(2)
_computing_cell_refinement 'Bruker AXS SAINT'
_computing_data_collection 'Bruker AXS SAINT'
_computing_data_reduction 'Bruker AXS SAINT'
_computing_publication_material 'Bruker SHELXTL'
_computing_structure_refinement 'SHELXL-97 (Sheldrick, 1997)'
_computing_structure_solution 'SHELXS-97 (Sheldrick, 1990)'
_diffrn_ambient_temperature 193(2)
_diffrn_measured_fraction_theta_full 0.927
_diffrn_measured_fraction_theta_max 0.927
_diffrn_measurement_device_type 'CCD area detector'
_diffrn_measurement_method 'phi and omega scans'
_diffrn_radiation_monochromator graphite
_diffrn_radiation_source 'fine-focus sealed tube'
_diffrn_radiation_type MoK\a
_diffrn_radiation_wavelength 0.71073
_diffrn_reflns_av_R_equivalents 0.0847
_diffrn_reflns_av_sigmaI/netI 0.0821
_diffrn_reflns_limit_h_max 32
_diffrn_reflns_limit_h_min -39
_diffrn_reflns_limit_k_max 28
_diffrn_reflns_limit_k_min -28
_diffrn_reflns_limit_l_max 36
_diffrn_reflns_limit_l_min -38
_diffrn_reflns_number 101747
_diffrn_reflns_theta_full 26.89
_diffrn_reflns_theta_max 26.89
_diffrn_reflns_theta_min 3.19
_exptl_absorpt_coefficient_mu 1.773
_exptl_absorpt_correction_T_max 0.7525
_exptl_absorpt_correction_T_min 0.6183
_exptl_absorpt_correction_type empirical
_exptl_absorpt_process_details 'program SADABS ver. 2.03(Sheldrick)'
_exptl_crystal_colour yellow
_exptl_crystal_density_diffrn 1.877
_exptl_crystal_density_method 'not measured'
_exptl_crystal_description prism
_exptl_crystal_F_000 12008
_exptl_crystal_size_max 0.30
_exptl_crystal_size_mid 0.20
_exptl_crystal_size_min 0.17
_refine_diff_density_max 5.194
_refine_diff_density_min -3.438
_refine_diff_density_rms 0.274
_refine_ls_extinction_method none
_refine_ls_goodness_of_fit_ref 1.124
_refine_ls_hydrogen_treatment constr
_refine_ls_matrix_type full
_refine_ls_number_parameters 1085
_refine_ls_number_reflns 22331
_refine_ls_number_restraints 0
_refine_ls_restrained_S_all 1.124
_refine_ls_R_factor_all 0.2111
_refine_ls_R_factor_gt 0.1147
_refine_ls_shift/su_max 0.001
_refine_ls_shift/su_mean 0.000
_refine_ls_structure_factor_coef Fsqd
_refine_ls_weighting_details 'calc w=1/[\s^2^(Fo^2^)+(0.0000P)^2^+1581.7136P] where P=(Fo^2^+2Fc^2^)/3'
_refine_ls_weighting_scheme calc
_refine_ls_wR_factor_gt 0.2305
_refine_ls_wR_factor_ref 0.2921
_reflns_number_gt 12094
_reflns_number_total 22331
_reflns_threshold_expression >2sigma(I)
_cod_data_source_file ic801499y_si_001.cif
_cod_data_source_block 16goc
_cod_original_cell_volume 21743(3)
_cod_database_code 4306680

loop_
_symmetry_equiv_pos_as_xyz
'x, y, z'
'-x+1/2, -y, z+1/2'
'-x, y+1/2, -z'
'x+1/2, -y+1/2, -z+1/2'
'-x, -y, -z'
'x-1/2, y, -z-1/2'
'x, -y-1/2, z'
'-x-1/2, y-1/2, z-1/2'

loop_
_atom_site_label
_atom_site_type_symbol
_atom_site_fract_x
_atom_site_fract_y
_atom_site_fract_z
_atom_site_U_iso_or_equiv
_atom_site_adp_type
_atom_site_occupancy
_atom_site_symmetry_multiplicity
_atom_site_calc_flag
_atom_site_refinement_flags
_atom_site_disorder_assembly
_atom_site_disorder_group
Mo1 Mo 0.62074(7) 0.66870(9) -0.13440(7) 0.0540(6) Uani 1 1 d . . .
Mo2 Mo 0.51862(8) 0.7500 -0.11555(9) 0.0553(8) Uani 1 2 d S . .
Mo3 Mo 0.69949(5) 0.66869(7) -0.05480(7) 0.0466(5) Uani 1 1 d . . .
Mo4 Mo 0.60613(5) 0.59389(7) -0.03824(7) 0.0426(5) Uani 1 1 d . . .
Mo5 Mo 0.50391(5) 0.67553(7) -0.01942(7) 0.0443(5) Uani 1 1 d . . .
Mo6 Mo 0.72048(5) 0.66974(7) 0.06734(9) 0.0594(7) Uani 1 1 d . . .
Mo7 Mo 0.62892(5) 0.59688(7) 0.08324(8) 0.0464(5) Uani 1 1 d . . .
Mo8 Mo 0.52734(5) 0.67751(7) 0.10154(8) 0.0534(6) Uani 1 1 d . . .
Mo9 Mo 0.74285(5) 0.66981(7) 0.19253(9) 0.0605(7) Uani 1 1 d . . .
Mo10 Mo 0.65078(5) 0.59735(6) 0.20793(7) 0.0423(5) Uani 1 1 d . . .
Mo11 Mo 0.54926(5) 0.67753(7) 0.22556(9) 0.0580(7) Uani 1 1 d . . .
Mo12 Mo 0.76533(5) 0.66897(8) 0.31352(8) 0.0531(6) Uani 1 1 d . . .
Mo13 Mo 0.67063(5) 0.59514(8) 0.32950(7) 0.0446(5) Uani 1 1 d . . .
Mo14 Mo 0.56776(5) 0.67569(9) 0.34770(9) 0.0603(7) Uani 1 1 d . . .
Mo15 Mo 0.71758(7) 0.66892(9) 0.41419(7) 0.0519(5) Uani 1 1 d . . .
Mo16 Mo 0.61487(9) 0.7500 0.43278(11) 0.111(2) Uani 1 2 d S . .
P1 P 0.60447(19) 0.7500 -0.0310(3) 0.0301(16) Uani 1 2 d S . .
P2 P 0.66640(19) 0.7500 0.3241(3) 0.0352(18) Uani 1 2 d S . .
P3 P 0.62818(17) 0.7500 0.09931(19) 0.0158(11) Uiso 1 2 d S . .
P4 P 0.64448(18) 0.7500 0.19305(19) 0.0169(12) Uiso 1 2 d S . .
O1 O 0.6231(5) 0.6422(7) -0.1851(4) 0.052(4) Uani 1 1 d . . .
O2 O 0.4876(6) 0.7500 -0.1601(6) 0.053(6) Uani 1 2 d S . .
O3 O 0.7503(4) 0.6425(6) -0.0639(5) 0.040(3) Uani 1 1 d . . .
O4 O 0.5985(4) 0.5216(5) -0.0353(5) 0.040(3) Uani 1 1 d . . .
O5 O 0.4623(4) 0.6297(5) -0.0108(5) 0.037(3) Uani 1 1 d . . .
O6 O 0.7700(4) 0.6451(5) 0.0543(5) 0.036(3) Uani 1 1 d . . .
O7 O 0.6208(4) 0.5247(4) 0.0825(4) 0.029(3) Uani 1 1 d . . .
O8 O 0.4856(3) 0.6307(5) 0.1084(4) 0.032(3) Uani 1 1 d . . .
O9 O 0.7935(4) 0.6427(5) 0.1877(5) 0.040(3) Uani 1 1 d . . .
O10 O 0.6436(3) 0.5247(5) 0.2124(4) 0.033(3) Uani 1 1 d . . .
O11 O 0.5078(4) 0.6319(5) 0.2337(4) 0.033(3) Uani 1 1 d . . .
O12 O 0.8150(4) 0.6410(6) 0.3020(6) 0.057(4) Uani 1 1 d . . .
O13 O 0.6628(4) 0.5223(6) 0.3285(5) 0.044(4) Uani 1 1 d . . .
O14 O 0.5260(4) 0.6296(7) 0.3545(6) 0.057(4) Uani 1 1 d . . .
O15 O 0.7376(5) 0.6437(7) 0.4616(5) 0.057(4) Uani 1 1 d . . .
O16 O 0.6007(7) 0.7500 0.4851(8) 0.107(13) Uani 1 2 d S . .
O17 O 0.6326(5) 0.7500 -0.1432(6) 0.038(5) Uani 1 2 d S . .
O18 O 0.5620(4) 0.6928(5) -0.1289(4) 0.037(3) Uani 1 1 d . . .
O19 O 0.6791(4) 0.6592(6) -0.1153(4) 0.034(3) Uani 1 1 d . . .
O20 O 0.6057(4) 0.6012(5) -0.1018(4) 0.035(3) Uani 1 1 d . . .
O21 O 0.4915(4) 0.6914(5) -0.0810(4) 0.033(3) Uani 1 1 d . . .
O22 O 0.7064(5) 0.7500 -0.0644(6) 0.029(4) Uani 1 2 d S . .
O23 O 0.6677(3) 0.5996(4) -0.0432(4) 0.024(3) Uani 1 1 d . . .
O24 O 0.5494(3) 0.6250(5) -0.0356(4) 0.029(3) Uani 1 1 d . . .
O25 O 0.4777(5) 0.7500 -0.0089(6) 0.028(4) Uani 1 2 d S . .
O26 O 0.6247(3) 0.6948(5) -0.0514(4) 0.026(3) Uani 1 1 d . . .
O27 O 0.5550(5) 0.7500 -0.0398(5) 0.023(4) Uani 1 2 d S . .
O28 O 0.7013(4) 0.6830(5) 0.0062(4) 0.034(3) Uani 1 1 d . . .
O29 O 0.6131(4) 0.6113(5) 0.0216(4) 0.033(3) Uani 1 1 d . . .
O30 O 0.5279(4) 0.6789(5) 0.0371(4) 0.029(3) Uani 1 1 d . . .
O31 O 0.7296(4) 0.7500 0.0720(6) 0.028(4) Uani 1 2 d S . .
O32 O 0.6884(3) 0.6001(5) 0.0688(4) 0.026(3) Uani 1 1 d . . .
O35 O 0.6492(3) 0.8049(4) 0.0802(4) 0.022(3) Uani 1 1 d . . .
O33 O 0.5751(3) 0.6269(4) 0.0987(4) 0.022(2) Uani 1 1 d . . .
O36 O 0.5795(4) 0.7500 0.0908(5) 0.015(3) Uani 1 2 d S . .
O34 O 0.4983(4) 0.7500 0.1019(5) 0.019(3) Uani 1 2 d S . .
O37 O 0.7275(4) 0.6650(5) 0.1308(4) 0.028(3) Uani 1 1 d . . .
O38 O 0.6458(3) 0.6019(5) 0.1456(4) 0.027(3) Uani 1 1 d . . .
O39 O 0.5397(3) 0.6878(5) 0.1632(4) 0.024(2) Uani 1 1 d . . .
O40 O 0.7511(5) 0.7500 0.1843(6) 0.028(4) Uani 1 2 d S . .
O41 O 0.7115(3) 0.5999(5) 0.2029(4) 0.024(3) Uani 1 1 d . . .
O42 O 0.5943(3) 0.6268(5) 0.2123(4) 0.027(3) Uani 1 1 d . . .
O43 O 0.5219(5) 0.7500 0.2358(6) 0.033(4) Uani 1 2 d S . .
O44 O 0.6709(3) 0.6950(5) 0.2046(4) 0.026(3) Uani 1 1 d . . .
O45 O 0.6020(4) 0.7500 0.2180(5) 0.015(3) Uiso 1 2 d S . .
O46 O 0.7450(4) 0.6840(5) 0.2560(4) 0.032(3) Uani 1 1 d . . .
O47 O 0.6558(3) 0.6135(5) 0.2710(4) 0.030(3) Uani 1 1 d . . .
O48 O 0.5708(4) 0.6785(6) 0.2861(4) 0.036(3) Uani 1 1 d . . .
O49 O 0.7752(5) 0.7500 0.3201(6) 0.032(4) Uani 1 2 d S . .
O50 O 0.7302(4) 0.6002(6) 0.3132(4) 0.034(3) Uani 1 1 d . . .
O51 O 0.6164(4) 0.6253(6) 0.3475(4) 0.039(3) Uani 1 1 d . . .
O52 O 0.5399(5) 0.7500 0.3461(6) 0.036(4) Uani 1 2 d S . .
O53 O 0.6927(4) 0.8050(5) 0.3375(4) 0.031(3) Uani 1 1 d . . .
O54 O 0.6223(5) 0.7500 0.3487(5) 0.033(4) Uani 1 2 d S . .
O55 O 0.7655(4) 0.6594(6) 0.3757(5) 0.042(3) Uani 1 1 d . . .
O56 O 0.6918(4) 0.6008(6) 0.3899(4) 0.043(3) Uani 1 1 d . . .
O57 O 0.5773(4) 0.6922(7) 0.4091(4) 0.049(4) Uani 1 1 d . . .
O58 O 0.7323(5) 0.7500 0.4161(6) 0.032(4) Uani 1 2 d S . .
O59 O 0.6600(4) 0.8071(8) 0.4301(5) 0.058(5) Uani 1 1 d . . .
O60 O 0.6338(7) 0.7500 0.1472(7) 0.052(5) Uani 1 2 d S . .
N1 N 0.4032(6) 0.7500 0.2873(8) 0.039(6) Uani 1 2 d S . .
C1 C 0.3650(9) 0.7500 0.3197(9) 0.039(7) Uiso 1 2 d S . .
H1A H 0.3469 0.7850 0.3138 0.047 Uiso 0.50 1 calc PR . .
H1B H 0.3469 0.7150 0.3138 0.047 Uiso 0.50 1 calc PR . .
C2 C 0.3759(10) 0.7500 0.3651(11) 0.073(12) Uani 1 2 d S . .
H2A H 0.3937 0.7851 0.3716 0.088 Uiso 0.50 1 calc PR . .
H2B H 0.3937 0.7149 0.3716 0.088 Uiso 0.50 1 calc PR . .
C3 C 0.3366(10) 0.7500 0.3937(14) 0.079(13) Uani 1 2 d S . .
H3A H 0.3158 0.7791 0.3831 0.119 Uiso 0.50 1 calc PR . .
H3B H 0.3451 0.7598 0.4233 0.119 Uiso 0.50 1 calc PR . .
H3C H 0.3232 0.7110 0.3933 0.119 Uiso 0.50 1 calc PR . .
C4 C 0.3835(9) 0.7500 0.2416(9) 0.045(7) Uani 1 2 d S . .
H4A H 0.3648 0.7850 0.2384 0.054 Uiso 0.50 1 calc PR . .
H4B H 0.3648 0.7150 0.2384 0.054 Uiso 0.50 1 calc PR . .
C5 C 0.4180(9) 0.7500 0.2043(10) 0.064(11) Uani 1 2 d S . .
H5A H 0.4367 0.7852 0.2066 0.077 Uiso 0.50 1 calc PR . .
H5B H 0.4367 0.7148 0.2066 0.077 Uiso 0.50 1 calc PR . .
C6 C 0.3951(13) 0.7500 0.1623(12) 0.094(16) Uani 1 2 d S . .
H6A H 0.4139 0.7330 0.1400 0.142 Uiso 0.50 1 calc PR . .
H6B H 0.3876 0.7904 0.1543 0.142 Uiso 0.50 1 calc PR . .
H6C H 0.3685 0.7267 0.1647 0.142 Uiso 0.50 1 calc PR . .
C7 C 0.4307(6) 0.6962(9) 0.2957(8) 0.049(6) Uani 1 1 d . . .
H7A H 0.4397 0.6964 0.3264 0.058 Uiso 1 1 calc R . .
H7B H 0.4573 0.6987 0.2779 0.058 Uiso 1 1 calc R . .
C8 C 0.4080(8) 0.6380(10) 0.2861(9) 0.062(7) Uani 1 1 d . . .
H8A H 0.3787 0.6380 0.2992 0.074 Uiso 1 1 calc R . .
H8B H 0.4048 0.6331 0.2545 0.074 Uiso 1 1 calc R . .
C9 C 0.4338(8) 0.5885(11) 0.3040(9) 0.069(8) Uani 1 1 d . . .
H9A H 0.4636 0.5909 0.2931 0.104 Uiso 1 1 calc R . .
H9B H 0.4208 0.5513 0.2949 0.104 Uiso 1 1 calc R . .
H9C H 0.4340 0.5908 0.3356 0.104 Uiso 1 1 calc R . .
N2 N 0.7623(7) 0.4330(9) 0.2455(8) 0.068(6) Uani 1 1 d . . .
C10 C 0.7658(9) 0.4737(11) 0.2840(8) 0.070(8) Uani 1 1 d . . .
H10A H 0.7376 0.4938 0.2877 0.084 Uiso 1 1 calc R . .
H10B H 0.7877 0.5041 0.2771 0.084 Uiso 1 1 calc R . .
C11 C 0.7781(11) 0.4458(12) 0.3271(9) 0.080(9) Uani 1 1 d . . .
H11A H 0.7553 0.4174 0.3355 0.096 Uiso 1 1 calc R . .
H11B H 0.8056 0.4238 0.3235 0.096 Uiso 1 1 calc R . .
C12 C 0.7838(9) 0.4902(12) 0.3635(11) 0.081(9) Uani 1 1 d . . .
H12A H 0.8035 0.5214 0.3540 0.121 Uiso 1 1 calc R . .
H12B H 0.7959 0.4706 0.3889 0.121 Uiso 1 1 calc R . .
H12C H 0.7555 0.5072 0.3709 0.121 Uiso 1 1 calc R . .
C13 C 0.7448(9) 0.4691(12) 0.2076(8) 0.065(7) Uani 1 1 d . . .
H13A H 0.7647 0.5025 0.2027 0.077 Uiso 1 1 calc R . .
H13B H 0.7163 0.4854 0.2159 0.077 Uiso 1 1 calc R . .
C14 C 0.7394(10) 0.4359(15) 0.1649(9) 0.087(10) Uani 1 1 d . . .
H14A H 0.7197 0.4021 0.1688 0.104 Uiso 1 1 calc R . .
H14B H 0.7679 0.4210 0.1548 0.104 Uiso 1 1 calc R . .
C15 C 0.7200(10) 0.4801(14) 0.1310(8) 0.089(10) Uani 1 1 d . . .
H15A H 0.6905 0.4910 0.1397 0.134 Uiso 1 1 calc R . .
H15B H 0.7192 0.4615 0.1025 0.134 Uiso 1 1 calc R . .
H15C H 0.7382 0.5152 0.1298 0.134 Uiso 1 1 calc R . .
C16 C 0.7310(10) 0.3829(12) 0.2543(12) 0.095(11) Uani 1 1 d . . .
H16A H 0.7317 0.3557 0.2294 0.114 Uiso 1 1 calc R . .
H16B H 0.7414 0.3611 0.2800 0.114 Uiso 1 1 calc R . .
C17 C 0.6850(9) 0.4011(12) 0.2619(12) 0.091(10) Uani 1 1 d . . .
H17A H 0.6735 0.4213 0.2361 0.109 Uiso 1 1 calc R . .
H17B H 0.6835 0.4285 0.2867 0.109 Uiso 1 1 calc R . .
C18 C 0.6581(13) 0.3464(16) 0.2714(13) 0.123(14) Uani 1 1 d . . .
H18A H 0.6577 0.3211 0.2458 0.185 Uiso 1 1 calc R . .
H18B H 0.6284 0.3579 0.2788 0.185 Uiso 1 1 calc R . .
H18C H 0.6710 0.3250 0.2957 0.185 Uiso 1 1 calc R . .
C19 C 0.8043(9) 0.4063(13) 0.2345(10) 0.078(9) Uani 1 1 d . . .
H19A H 0.8000 0.3798 0.2095 0.093 Uiso 1 1 calc R . .
H19B H 0.8138 0.3820 0.2592 0.093 Uiso 1 1 calc R . .
C20 C 0.8406(10) 0.4498(14) 0.2234(12) 0.093(10) Uani 1 1 d . . .
H20A H 0.8469 0.4747 0.2489 0.112 Uiso 1 1 calc R . .
H20B H 0.8312 0.4755 0.1994 0.112 Uiso 1 1 calc R . .
C21 C 0.8826(10) 0.4152(17) 0.2099(12) 0.109(12) Uani 1 1 d . . .
H21A H 0.8995 0.4055 0.2358 0.163 Uiso 1 1 calc R . .
H21B H 0.9002 0.4396 0.1906 0.163 Uiso 1 1 calc R . .
H21C H 0.8744 0.3790 0.1949 0.163 Uiso 1 1 calc R . .
N3 N 0.5170(6) 0.4631(8) 0.1753(7) 0.055(5) Uani 1 1 d . . .
C22 C 0.5384(7) 0.4973(9) 0.2117(7) 0.042(5) Uiso 1 1 d . . .
H22A H 0.5700 0.4983 0.2060 0.050 Uiso 1 1 calc R . .
H22B H 0.5278 0.5382 0.2102 0.050 Uiso 1 1 calc R . .
C23 C 0.5317(11) 0.4755(15) 0.2575(10) 0.095(10) Uiso 1 1 d . . .
H23A H 0.5009 0.4811 0.2655 0.114 Uiso 1 1 calc R . .
H23B H 0.5378 0.4329 0.2584 0.114 Uiso 1 1 calc R . .
C24 C 0.5593(9) 0.5053(13) 0.2900(9) 0.076(9) Uani 1 1 d . . .
H24A H 0.5892 0.5068 0.2795 0.115 Uiso 1 1 calc R . .
H24B H 0.5582 0.4836 0.3173 0.115 Uiso 1 1 calc R . .
H24C H 0.5486 0.5453 0.2946 0.115 Uiso 1 1 calc R . .
C25 C 0.5276(7) 0.4970(10) 0.1326(7) 0.051(6) Uani 1 1 d . . .
H25A H 0.5169 0.5378 0.1352 0.061 Uiso 1 1 calc R . .
H25B H 0.5594 0.4986 0.1287 0.061 Uiso 1 1 calc R . .
C26 C 0.5078(10) 0.4696(12) 0.0942(9) 0.081(9) Uani 1 1 d . . .
H26A H 0.5195 0.4295 0.0909 0.097 Uiso 1 1 calc R . .
H26B H 0.4761 0.4663 0.0988 0.097 Uiso 1 1 calc R . .
C27 C 0.5154(10) 0.5018(14) 0.0545(10) 0.084(9) Uiso 1 1 d . . .
H27A H 0.5085 0.5433 0.0591 0.126 Uiso 1 1 calc R . .
H27B H 0.4970 0.4860 0.0315 0.126 Uiso 1 1 calc R . .
H27C H 0.5459 0.4979 0.0462 0.126 Uiso 1 1 calc R . .
C28 C 0.4684(7) 0.4586(11) 0.1830(9) 0.065(7) Uani 1 1 d . . .
H28A H 0.4553 0.4342 0.1600 0.078 Uiso 1 1 calc R . .
H28B H 0.4632 0.4389 0.2110 0.078 Uiso 1 1 calc R . .
C29 C 0.4464(9) 0.5180(14) 0.1834(11) 0.087(10) Uani 1 1 d . . .
H29A H 0.4549 0.5393 0.2100 0.104 Uiso 1 1 calc R . .
H29B H 0.4566 0.5411 0.1583 0.104 Uiso 1 1 calc R . .
C30 C 0.3979(10) 0.5135(18) 0.1817(15) 0.133(16) Uani 1 1 d . . .
H30A H 0.3891 0.4963 0.1540 0.200 Uiso 1 1 calc R . .
H30B H 0.3851 0.5527 0.1846 0.200 Uiso 1 1 calc R . .
H30C H 0.3877 0.4885 0.2054 0.200 Uiso 1 1 calc R . .
C31 C 0.5349(9) 0.3993(10) 0.1741(11) 0.082(10) Uani 1 1 d . . .
H31A H 0.5234 0.3774 0.1993 0.098 Uiso 1 1 calc R . .
H31B H 0.5244 0.3796 0.1476 0.098 Uiso 1 1 calc R . .
C32 C 0.5832(14) 0.397(2) 0.1750(15) 0.134(15) Uiso 1 1 d . . .
H32A H 0.5940 0.4107 0.2034 0.161 Uiso 1 1 calc R . .
H32B H 0.5952 0.4233 0.1523 0.161 Uiso 1 1 calc R . .
C33 C 0.5971(19) 0.334(3) 0.1668(19) 0.20(2) Uiso 1 1 d . . .
H33A H 0.5743 0.3074 0.1768 0.305 Uiso 1 1 calc R . .
H33B H 0.6240 0.3261 0.1825 0.305 Uiso 1 1 calc R . .
H33C H 0.6018 0.3283 0.1358 0.305 Uiso 1 1 calc R . .
N4 N 0.8350(7) 0.5117(9) 0.9927(7) 0.061(6) Uani 1 1 d . . .
C34 C 0.8696(8) 0.4643(12) 0.9858(11) 0.080(9) Uani 1 1 d . . .
H34A H 0.8669 0.4344 1.0089 0.096 Uiso 1 1 calc R . .
H34B H 0.8645 0.4447 0.9577 0.096 Uiso 1 1 calc R . .
C35 C 0.9140(14) 0.489(2) 0.9865(15) 0.135(15) Uiso 1 1 d . . .
H35A H 0.9217 0.5032 1.0158 0.162 Uiso 1 1 calc R . .
H35B H 0.9167 0.5220 0.9658 0.162 Uiso 1 1 calc R . .
C36 C 0.9442(18) 0.435(2) 0.9726(18) 0.19(2) Uiso 1 1 d . . .
H36A H 0.9364 0.4006 0.9895 0.287 Uiso 1 1 calc R . .
H36B H 0.9746 0.4454 0.9779 0.287 Uiso 1 1 calc R . .
H36C H 0.9400 0.4271 0.9417 0.287 Uiso 1 1 calc R . .
C37 C 0.7923(7) 0.4809(9) 0.9888(8) 0.050(6) Uani 1 1 d . . .
H37A H 0.7895 0.4663 0.9588 0.060 Uiso 1 1 calc R . .
H37B H 0.7929 0.4462 1.0080 0.060 Uiso 1 1 calc R . .
C38 C 0.7525(7) 0.5154(9) 0.9992(8) 0.054(6) Uani 1 1 d . . .
H38A H 0.7500 0.5485 0.9786 0.065 Uiso 1 1 calc R . .
H38B H 0.7553 0.5319 1.0287 0.065 Uiso 1 1 calc R . .
C39 C 0.7120(8) 0.4785(11) 0.9968(10) 0.071(8) Uani 1 1 d . . .
H39A H 0.7052 0.4702 0.9664 0.106 Uiso 1 1 calc R . .
H39B H 0.6878 0.4999 1.0100 0.106 Uiso 1 1 calc R . .
H39C H 0.7167 0.4416 1.0123 0.106 Uiso 1 1 calc R . .
C40 C 0.8384(9) 0.5610(12) 0.9638(9) 0.074(8) Uani 1 1 d . . .
H40A H 0.8138 0.5877 0.9696 0.089 Uiso 1 1 calc R . .
H40B H 0.8654 0.5825 0.9708 0.089 Uiso 1 1 calc R . .
C41 C 0.8386(12) 0.5473(15) 0.9187(12) 0.107(12) Uani 1 1 d . . .
H41A H 0.8099 0.5313 0.9106 0.128 Uiso 1 1 calc R . .
H41B H 0.8605 0.5164 0.9133 0.128 Uiso 1 1 calc R . .
C42 C 0.8490(13) 0.6013(15) 0.8887(12) 0.115(13) Uani 1 1 d . . .
H42A H 0.8224 0.6238 0.8837 0.173 Uiso 1 1 calc R . .
H42B H 0.8604 0.5873 0.8610 0.173 Uiso 1 1 calc R . .
H42C H 0.8706 0.6264 0.9028 0.173 Uiso 1 1 calc R . .
C43 C 0.8407(10) 0.5402(14) 1.0370(12) 0.092(10) Uani 1 1 d . . .
H43A H 0.8697 0.5590 1.0377 0.110 Uiso 1 1 calc R . .
H43B H 0.8189 0.5717 1.0398 0.110 Uiso 1 1 calc R . .
C44 C 0.8372(15) 0.5036(19) 1.0733(15) 0.141(17) Uani 1 1 d . . .
H44A H 0.8598 0.4728 1.0723 0.169 Uiso 1 1 calc R . .
H44B H 0.8084 0.4842 1.0735 0.169 Uiso 1 1 calc R . .
C45 C 0.8429(16) 0.542(2) 1.1161(16) 0.165(19) Uiso 1 1 d . . .
H45A H 0.8634 0.5742 1.1105 0.247 Uiso 1 1 calc R . .
H45B H 0.8540 0.5175 1.1395 0.247 Uiso 1 1 calc R . .
H45C H 0.8147 0.5586 1.1246 0.247 Uiso 1 1 calc R . .
N5 N 0.3467(10) 0.7500 0.0052(10) 0.065(8) Uiso 1 2 d S . .
C46 C 0.3741(13) 0.7094(18) 0.0202(14) 0.043(10) Uiso 0.50 1 d P . .
C47 C 0.350(2) 0.677(3) 0.056(2) 0.069(17) Uiso 0.50 1 d P . .
C48 C 0.3779(16) 0.621(2) 0.0713(19) 0.052(13) Uiso 0.50 1 d P . .
C49 C 0.3742(15) 0.787(2) -0.0293(15) 0.052(11) Uiso 0.50 1 d P . .
C50 C 0.3569(19) 0.847(3) -0.0487(19) 0.077(16) Uiso 0.50 1 d P . .
C51 C 0.379(2) 0.893(3) -0.064(3) 0.11(2) Uiso 0.50 1 d P . .
C52 C 0.3404(15) 0.805(2) 0.0427(17) 0.045(12) Uiso 0.50 1 d P . .
C53 C 0.3847(16) 0.833(2) 0.0612(16) 0.053(11) Uiso 0.50 1 d P . .
C54 C 0.3735(19) 0.882(3) 0.093(2) 0.066(16) Uiso 0.50 1 d P . .
C55 C 0.3023(11) 0.7500 -0.0084(11) 0.052(8) Uiso 1 2 d S . .
C56 C 0.3019(16) 0.700(2) -0.0434(16) 0.057(12) Uiso 0.50 1 d P . .
C57 C 0.254(2) 0.689(3) -0.060(2) 0.10(2) Uiso 0.50 1 d P . .

loop_
_atom_site_aniso_label
_atom_site_aniso_U_11
_atom_site_aniso_U_22
_atom_site_aniso_U_33
_atom_site_aniso_U_23
_atom_site_aniso_U_13
_atom_site_aniso_U_12
Mo1 0.0756(14) 0.0465(11) 0.0399(12) -0.0088(9) -0.0086(10) 0.0315(10)
Mo2 0.0178(11) 0.108(3) 0.0401(17) 0.000 -0.0026(11) 0.000
Mo3 0.0178(7) 0.0274(8) 0.0945(16) 0.0089(10) 0.0094(9) 0.0039(6)
Mo4 0.0195(7) 0.0223(8) 0.0859(15) 0.0031(9) -0.0013(8) -0.0001(6)
Mo5 0.0239(8) 0.0238(8) 0.0853(15) -0.0066(9) 0.0204(9) -0.0046(6)
Mo6 0.0154(7) 0.0178(7) 0.145(2) -0.0083(11) 0.0210(10) 0.0003(6)
Mo7 0.0212(8) 0.0144(7) 0.1035(17) -0.0081(9) 0.0211(9) -0.0020(6)
Mo8 0.0136(7) 0.0165(7) 0.130(2) 0.0110(10) 0.0112(9) -0.0007(6)
Mo9 0.0150(7) 0.0226(8) 0.144(2) 0.0281(11) 0.0195(10) 0.0067(6)
Mo10 0.0150(7) 0.0169(7) 0.0950(16) -0.0056(9) 0.0017(8) -0.0008(6)
Mo11 0.0191(8) 0.0232(8) 0.132(2) 0.0130(11) 0.0295(10) 0.0003(6)
Mo12 0.0212(8) 0.0319(9) 0.1061(18) 0.0221(11) 0.0134(9) 0.0071(7)
Mo13 0.0267(8) 0.0410(10) 0.0660(14) -0.0146(10) -0.0001(8) -0.0087(7)
Mo14 0.0198(8) 0.0548(12) 0.1062(19) 0.0308(13) 0.0068(10) -0.0049(8)
Mo15 0.0722(13) 0.0391(10) 0.0444(12) 0.0085(9) -0.0211(10) -0.0083(10)
Mo16 0.0213(14) 0.273(7) 0.0380(19) 0.000 0.0004(13) 0.000
P1 0.016(3) 0.011(3) 0.063(5) 0.000 0.005(3) 0.000
P2 0.012(3) 0.029(3) 0.065(5) 0.000 0.000(3) 0.000
O1 0.083(11) 0.056(9) 0.019(8) -0.007(7) -0.008(7) 0.020(8)
O2 0.031(10) 0.116(19) 0.012(10) 0.000 -0.008(8) 0.000
O3 0.019(6) 0.035(7) 0.065(10) 0.012(7) 0.008(6) 0.006(5)
O4 0.035(7) 0.022(6) 0.062(10) -0.001(6) -0.002(7) -0.004(5)
O5 0.018(6) 0.032(7) 0.060(9) -0.004(6) 0.011(6) -0.003(5)
O6 0.025(6) 0.025(6) 0.059(9) -0.013(6) 0.011(6) 0.002(5)
O7 0.024(6) 0.013(5) 0.049(8) -0.001(5) -0.001(6) 0.000(4)
O8 0.018(6) 0.019(6) 0.058(9) 0.006(6) -0.002(6) -0.004(5)
O9 0.020(6) 0.029(6) 0.070(10) 0.011(7) 0.001(6) 0.007(5)
O10 0.017(6) 0.022(6) 0.060(9) -0.002(6) -0.003(6) -0.001(5)
O11 0.026(6) 0.029(6) 0.044(8) 0.005(6) 0.010(6) -0.004(5)
O12 0.029(7) 0.046(8) 0.094(13) 0.026(9) 0.008(8) 0.014(6)
O13 0.043(8) 0.037(7) 0.053(10) 0.006(7) -0.012(7) -0.006(6)
O14 0.028(7) 0.059(9) 0.085(12) 0.030(9) 0.012(8) -0.014(7)
O15 0.078(11) 0.059(10) 0.034(9) 0.012(8) -0.016(8) -0.019(9)
O16 0.035(13) 0.25(4) 0.038(15) 0.000 0.007(11) 0.000
O17 0.016(8) 0.051(11) 0.048(13) 0.000 0.007(8) 0.000
O18 0.027(6) 0.037(7) 0.047(9) -0.005(6) -0.005(6) 0.001(5)
O19 0.024(6) 0.044(7) 0.033(8) -0.012(6) 0.005(5) 0.003(5)
O20 0.036(7) 0.032(7) 0.037(8) -0.012(6) -0.007(6) -0.003(6)
O21 0.026(6) 0.033(7) 0.040(8) 0.000(6) -0.006(6) -0.005(5)
O22 0.009(7) 0.023(8) 0.054(12) 0.000 -0.007(7) 0.000
O23 0.022(6) 0.017(5) 0.031(7) -0.011(5) 0.005(5) 0.004(4)
O24 0.022(6) 0.024(6) 0.041(8) 0.000(6) 0.003(5) 0.002(5)
O25 0.025(8) 0.019(8) 0.038(11) 0.000 0.016(8) 0.000
O26 0.020(6) 0.019(5) 0.039(8) -0.003(5) 0.001(5) -0.005(4)
O27 0.013(7) 0.025(8) 0.030(10) 0.000 0.004(7) 0.000
O28 0.027(6) 0.040(7) 0.034(8) 0.002(6) -0.001(5) -0.007(5)
O29 0.026(6) 0.037(7) 0.036(8) -0.001(6) 0.005(5) -0.005(5)
O30 0.025(6) 0.026(6) 0.035(7) 0.005(6) -0.010(5) 0.000(5)
O31 0.005(7) 0.028(9) 0.052(12) 0.000 0.003(7) 0.000
O32 0.008(5) 0.019(5) 0.053(8) -0.004(6) -0.004(5) 0.002(4)
O35 0.012(5) 0.012(5) 0.040(7) 0.010(5) -0.001(5) -0.001(4)
O33 0.018(5) 0.014(5) 0.034(7) -0.005(5) 0.001(5) 0.001(4)
O36 0.005(6) 0.004(6) 0.034(10) 0.000 0.001(6) 0.000
O34 0.011(7) 0.027(8) 0.019(9) 0.000 0.004(6) 0.000
O37 0.032(6) 0.030(6) 0.022(7) 0.011(5) -0.004(5) -0.004(5)
O38 0.023(6) 0.031(6) 0.026(7) 0.006(5) 0.001(5) 0.001(5)
O39 0.024(6) 0.031(6) 0.017(6) 0.004(5) 0.002(5) 0.002(5)
O40 0.013(7) 0.025(8) 0.045(12) 0.000 -0.007(7) 0.000
O41 0.022(6) 0.019(5) 0.031(7) 0.003(5) -0.001(5) 0.005(4)
O42 0.015(5) 0.029(6) 0.038(8) 0.011(6) 0.005(5) 0.000(5)
O43 0.007(7) 0.035(9) 0.056(13) 0.000 -0.008(8) 0.000
O44 0.007(5) 0.020(6) 0.050(8) 0.000(5) -0.003(5) 0.002(4)
O46 0.033(7) 0.044(7) 0.018(7) 0.015(6) -0.001(5) -0.003(6)
O47 0.019(6) 0.036(7) 0.035(8) 0.008(6) -0.004(5) -0.009(5)
O48 0.035(7) 0.041(7) 0.034(8) 0.013(6) 0.006(6) -0.003(6)
O49 0.020(8) 0.034(9) 0.041(11) 0.000 -0.012(8) 0.000
O50 0.025(6) 0.040(7) 0.037(8) 0.003(6) 0.000(5) 0.006(5)
O51 0.022(6) 0.049(8) 0.046(9) 0.007(7) -0.004(6) -0.005(6)
O52 0.016(8) 0.057(12) 0.034(11) 0.000 0.003(8) 0.000
O53 0.022(6) 0.034(7) 0.037(8) -0.003(6) -0.006(5) 0.001(5)
O54 0.019(8) 0.062(12) 0.019(10) 0.000 0.001(7) 0.000
O55 0.020(6) 0.049(8) 0.056(9) 0.022(7) -0.002(6) 0.004(6)
O56 0.031(7) 0.052(8) 0.045(9) 0.002(7) -0.017(6) -0.001(6)
O57 0.031(7) 0.087(11) 0.027(8) 0.025(8) 0.005(6) -0.009(7)
O58 0.027(9) 0.049(11) 0.022(10) 0.000 -0.015(8) 0.000
O59 0.030(7) 0.113(14) 0.031(8) -0.012(9) 0.001(6) 0.013(8)
O60 0.057(13) 0.067(14) 0.032(12) 0.000 -0.001(10) 0.000
N1 0.014(10) 0.054(14) 0.048(16) 0.000 0.010(10) 0.000
C2 0.036(18) 0.14(4) 0.05(2) 0.000 0.020(16) 0.000
C3 0.030(17) 0.12(4) 0.09(3) 0.000 0.006(18) 0.000
C4 0.029(14) 0.07(2) 0.036(18) 0.000 0.009(13) 0.000
C5 0.021(14) 0.14(4) 0.029(18) 0.000 -0.005(12) 0.000
C6 0.06(2) 0.18(5) 0.04(2) 0.000 0.001(19) 0.000
C7 0.019(9) 0.054(13) 0.073(17) -0.001(12) 0.004(10) 0.009(9)
C8 0.053(14) 0.061(15) 0.072(19) 0.000(14) -0.001(13) -0.002(12)
C9 0.054(15) 0.068(17) 0.09(2) 0.021(15) 0.026(14) 0.011(13)
N2 0.071(14) 0.048(12) 0.083(17) 0.009(12) -0.011(12) 0.018(11)
C10 0.087(19) 0.062(16) 0.062(18) -0.014(14) -0.017(15) 0.034(15)
C11 0.11(2) 0.065(17) 0.062(19) 0.034(15) -0.010(17) 0.031(17)
C12 0.060(16) 0.066(17) 0.12(3) 0.023(18) -0.010(17) 0.005(14)
C13 0.069(17) 0.069(17) 0.055(17) 0.003(14) -0.008(13) 0.023(14)
C14 0.09(2) 0.11(2) 0.059(19) 0.005(18) -0.009(16) 0.029(19)
C15 0.11(2) 0.11(3) 0.044(17) -0.004(17) -0.009(16) 0.06(2)
C16 0.10(2) 0.057(17) 0.13(3) 0.028(19) 0.02(2) 0.014(16)
C17 0.070(19) 0.056(17) 0.15(3) 0.007(19) 0.00(2) 0.011(15)
C18 0.13(3) 0.09(3) 0.15(4) -0.01(3) -0.02(3) 0.01(2)
C19 0.065(17) 0.08(2) 0.09(2) 0.029(17) -0.016(15) 0.021(15)
C20 0.08(2) 0.09(2) 0.11(3) 0.01(2) 0.010(19) 0.010(18)
C21 0.08(2) 0.14(3) 0.11(3) 0.02(2) -0.02(2) 0.03(2)
N3 0.043(10) 0.040(10) 0.081(15) 0.006(10) -0.024(10) -0.009(8)
C24 0.074(18) 0.09(2) 0.062(18) 0.009(16) -0.017(15) -0.040(16)
C25 0.039(11) 0.064(14) 0.048(14) -0.033(12) 0.003(10) -0.013(10)
C26 0.10(2) 0.068(17) 0.07(2) -0.020(16) -0.031(17) -0.029(16)
C28 0.048(14) 0.070(17) 0.077(19) -0.001(15) -0.018(13) -0.033(13)
C29 0.058(17) 0.09(2) 0.11(3) -0.04(2) 0.005(17) -0.019(16)
C30 0.06(2) 0.13(3) 0.21(5) -0.05(3) -0.01(2) 0.00(2)
C31 0.082(19) 0.037(13) 0.13(3) -0.007(15) -0.046(19) -0.008(13)
N4 0.058(12) 0.058(13) 0.067(15) -0.011(12) -0.020(11) 0.012(10)
C34 0.063(17) 0.075(19) 0.10(2) -0.024(17) -0.016(16) 0.030(15)
C37 0.057(14) 0.041(12) 0.053(15) -0.021(11) 0.005(11) 0.009(10)
C38 0.063(15) 0.036(11) 0.064(16) -0.016(11) 0.003(12) 0.013(11)
C39 0.053(15) 0.053(14) 0.11(2) 0.015(15) -0.007(15) 0.008(12)
C40 0.075(18) 0.070(18) 0.08(2) -0.036(17) 0.006(15) 0.000(15)
C41 0.10(3) 0.09(2) 0.13(3) -0.03(2) 0.00(2) -0.02(2)
C42 0.15(3) 0.09(3) 0.10(3) 0.01(2) 0.03(3) -0.02(3)
C43 0.08(2) 0.08(2) 0.12(3) 0.01(2) -0.03(2) 0.026(17)
C44 0.14(4) 0.13(4) 0.15(4) -0.04(3) -0.04(3) 0.05(3)

loop_
_atom_type_symbol
_atom_type_description
_atom_type_scat_dispersion_real
_atom_type_scat_dispersion_imag
_atom_type_scat_source
C C 0.0033 0.0016 'International Tables Vol C Tables 4.2.6.8 and 6.1.1.4'
H H 0.0000 0.0000 'International Tables Vol C Tables 4.2.6.8 and 6.1.1.4'
N N 0.0061 0.0033 'International Tables Vol C Tables 4.2.6.8 and 6.1.1.4'
O O 0.0106 0.0060 'International Tables Vol C Tables 4.2.6.8 and 6.1.1.4'
P P 0.1023 0.0942 'International Tables Vol C Tables 4.2.6.8 and 6.1.1.4'
Mo Mo -1.6832 0.6857 'International Tables Vol C Tables 4.2.6.8 and 6.1.1.4'

loop_
_geom_angle_atom_site_label_1
_geom_angle_atom_site_label_2
_geom_angle_atom_site_label_3
_geom_angle
_geom_angle_site_symmetry_1
_geom_angle_site_symmetry_3
_geom_angle_publ_flag
O1 Mo1 O20 102.4(7) . . ?
O1 Mo1 O18 103.2(7) . . ?
O20 Mo1 O18 87.4(6) . . ?
O1 Mo1 O19 101.9(7) . . ?
O20 Mo1 O19 88.5(5) . . ?
O18 Mo1 O19 154.8(5) . . ?
O1 Mo1 O17 102.0(8) . . ?
O20 Mo1 O17 155.5(7) . . ?
O18 Mo1 O17 85.0(6) . . ?
O19 Mo1 O17 88.5(6) . . ?
O2 Mo2 O21 102.2(6) . 7_575 ?
O2 Mo2 O21 102.2(6) . . ?
O21 Mo2 O21 89.1(8) 7_575 . ?
O2 Mo2 O18 102.8(6) . 7_575 ?
O21 Mo2 O18 87.2(5) 7_575 7_575 ?
O21 Mo2 O18 155.0(5) . 7_575 ?
O2 Mo2 O18 102.8(6) . . ?
O21 Mo2 O18 155.0(5) 7_575 . ?
O21 Mo2 O18 87.2(5) . . ?
O18 Mo2 O18 85.9(8) 7_575 . ?
O3 Mo3 O23 102.5(5) . . ?
O3 Mo3 O22 102.4(6) . . ?
O23 Mo3 O22 155.0(5) . . ?
O3 Mo3 O28 101.3(6) . . ?
O23 Mo3 O28 88.3(5) . . ?
O22 Mo3 O28 89.1(7) . . ?
O3 Mo3 O19 95.5(6) . . ?
O23 Mo3 O19 85.6(5) . . ?
O22 Mo3 O19 89.8(7) . . ?
O28 Mo3 O19 162.9(5) . . ?
O3 Mo3 O26 170.5(6) . . ?
O23 Mo3 O26 72.4(4) . . ?
O22 Mo3 O26 82.6(5) . . ?
O28 Mo3 O26 86.7(5) . . ?
O19 Mo3 O26 76.3(4) . . ?
O4 Mo4 O24 103.8(6) . . ?
O4 Mo4 O29 99.7(6) . . ?
O24 Mo4 O29 89.2(5) . . ?
O4 Mo4 O23 102.3(5) . . ?
O24 Mo4 O23 153.9(5) . . ?
O29 Mo4 O23 87.2(5) . . ?
O4 Mo4 O20 97.9(6) . . ?
O24 Mo4 O20 90.3(5) . . ?
O29 Mo4 O20 162.0(5) . . ?
O23 Mo4 O20 85.4(5) . . ?
O4 Mo4 O26 171.2(6) . . ?
O24 Mo4 O26 82.4(4) . . ?
O29 Mo4 O26 86.5(5) . . ?
O23 Mo4 O26 71.6(4) . . ?
O20 Mo4 O26 75.6(5) . . ?
O5 Mo5 O24 103.3(5) . . ?
O5 Mo5 O30 100.2(6) . . ?
O24 Mo5 O30 88.9(5) . . ?
O5 Mo5 O25 101.8(6) . . ?
O24 Mo5 O25 154.8(5) . . ?
O30 Mo5 O25 88.4(6) . . ?
O5 Mo5 O21 96.8(6) . . ?
O24 Mo5 O21 90.0(5) . . ?
O30 Mo5 O21 162.8(5) . . ?
O25 Mo5 O21 85.3(6) . . ?
O5 Mo5 O27 170.1(6) . . ?
O24 Mo5 O27 82.8(4) . . ?
O30 Mo5 O27 87.6(5) . . ?
O25 Mo5 O27 72.1(5) . . ?
O21 Mo5 O27 75.2(5) . . ?
O6 Mo6 O31 102.2(6) . . ?
O6 Mo6 O32 101.7(5) . . ?
O31 Mo6 O32 156.1(5) . . ?
O6 Mo6 O37 96.9(6) . . ?
O31 Mo6 O37 87.7(7) . . ?
O32 Mo6 O37 89.3(5) . . ?
O6 Mo6 O28 95.3(6) . . ?
O31 Mo6 O28 88.3(7) . . ?
O32 Mo6 O28 89.7(5) . . ?
O37 Mo6 O28 167.7(5) . . ?
O6 Mo6 O35 173.3(5) . 7_575 ?
O31 Mo6 O35 83.3(5) . 7_575 ?
O32 Mo6 O35 72.8(4) . 7_575 ?
O37 Mo6 O35 87.0(5) . 7_575 ?
O28 Mo6 O35 81.0(5) . 7_575 ?
O7 Mo7 O33 103.6(5) . . ?
O7 Mo7 O32 100.4(5) . . ?
O33 Mo7 O32 156.0(4) . . ?
O7 Mo7 O29 96.5(6) . . ?
O33 Mo7 O29 88.2(5) . . ?
O32 Mo7 O29 90.3(5) . . ?
O7 Mo7 O38 96.2(6) . . ?
O33 Mo7 O38 87.8(5) . . ?
O32 Mo7 O38 88.5(5) . . ?
O29 Mo7 O38 167.2(5) . . ?
O7 Mo7 O35 172.4(5) . 7_575 ?
O33 Mo7 O35 84.0(4) . 7_575 ?
O32 Mo7 O35 72.1(4) . 7_575 ?
O29 Mo7 O35 82.4(5) . 7_575 ?
O38 Mo7 O35 85.1(4) . 7_575 ?
O8 Mo8 O33 102.5(5) . . ?
O8 Mo8 O34 101.1(5) . . ?
O33 Mo8 O34 156.4(5) . . ?
O8 Mo8 O39 95.9(6) . . ?
O33 Mo8 O39 88.0(5) . . ?
O34 Mo8 O39 89.0(6) . . ?
O8 Mo8 O30 98.2(6) . . ?
O33 Mo8 O30 87.5(5) . . ?
O34 Mo8 O30 89.7(6) . . ?
O39 Mo8 O30 165.9(5) . . ?
O8 Mo8 O36 173.9(4) . . ?
O33 Mo8 O36 83.6(4) . . ?
O34 Mo8 O36 72.9(4) . . ?
O39 Mo8 O36 85.4(5) . . ?
O30 Mo8 O36 80.8(5) . . ?
O9 Mo9 O40 102.8(6) . . ?
O9 Mo9 O41 100.4(5) . . ?
O40 Mo9 O41 156.8(6) . . ?
O9 Mo9 O37 96.7(6) . . ?
O40 Mo9 O37 87.4(6) . . ?
O41 Mo9 O37 89.7(5) . . ?
O9 Mo9 O46 96.7(6) . . ?
O40 Mo9 O46 88.3(7) . . ?
O41 Mo9 O46 89.2(5) . . ?
O37 Mo9 O46 166.6(5) . . ?
O9 Mo9 O44 171.8(5) . . ?
O40 Mo9 O44 84.8(5) . . ?
O41 Mo9 O44 72.1(4) . . ?
O37 Mo9 O44 86.6(5) . . ?
O46 Mo9 O44 80.3(5) . . ?
O10 Mo10 O42 103.0(5) . . ?
O10 Mo10 O41 99.8(5) . . ?
O42 Mo10 O41 157.2(5) . . ?
O10 Mo10 O38 97.2(6) . . ?
O42 Mo10 O38 88.7(5) . . ?
O41 Mo10 O38 89.7(5) . . ?
O10 Mo10 O47 96.4(6) . . ?
O42 Mo10 O47 86.3(5) . . ?
O41 Mo10 O47 89.9(5) . . ?
O38 Mo10 O47 166.3(5) . . ?
O10 Mo10 O44 171.8(5) . . ?
O42 Mo10 O44 84.7(4) . . ?
O41 Mo10 O44 72.5(4) . . ?
O38 Mo10 O44 85.7(5) . . ?
O47 Mo10 O44 81.1(5) . . ?
O11 Mo11 O42 102.6(5) . . ?
O11 Mo11 O43 100.3(6) . . ?
O42 Mo11 O43 157.1(5) . . ?
O11 Mo11 O39 96.2(6) . . ?
O42 Mo11 O39 88.2(5) . . ?
O43 Mo11 O39 89.6(7) . . ?
O11 Mo11 O48 97.0(6) . . ?
O42 Mo11 O48 88.0(5) . . ?
O43 Mo11 O48 89.0(7) . . ?
O39 Mo11 O48 166.8(5) . . ?
O11 Mo11 O45 173.1(5) . . ?
O42 Mo11 O45 84.2(4) . . ?
O43 Mo11 O45 72.9(5) . . ?
O39 Mo11 O45 85.5(5) . . ?
O48 Mo11 O45 81.6(5) . . ?
O12 Mo12 O49 104.2(7) . . ?
O12 Mo12 O50 101.7(6) . . ?
O49 Mo12 O50 154.1(6) . . ?
O12 Mo12 O46 99.7(7) . . ?
O49 Mo12 O46 88.7(7) . . ?
O50 Mo12 O46 87.5(5) . . ?
O12 Mo12 O55 99.4(7) . . ?
O49 Mo12 O55 90.2(7) . . ?
O50 Mo12 O55 85.0(6) . . ?
O46 Mo12 O55 160.5(5) . . ?
O12 Mo12 O53 170.6(6) . 7_575 ?
O49 Mo12 O53 82.9(6) . 7_575 ?
O50 Mo12 O53 71.3(5) . 7_575 ?
O46 Mo12 O53 86.4(5) . 7_575 ?
O55 Mo12 O53 74.1(5) . 7_575 ?
O13 Mo13 O51 103.7(6) . . ?
O13 Mo13 O50 101.1(6) . . ?
O51 Mo13 O50 155.1(6) . . ?
O13 Mo13 O47 99.5(6) . . ?
O51 Mo13 O47 89.2(5) . . ?
O50 Mo13 O47 88.1(5) . . ?
O13 Mo13 O56 97.4(6) . . ?
O51 Mo13 O56 89.4(6) . . ?
O50 Mo13 O56 85.9(5) . . ?
O47 Mo13 O56 162.9(5) . . ?
O13 Mo13 O53 170.3(5) . 7_575 ?
O51 Mo13 O53 82.8(5) . 7_575 ?
O50 Mo13 O53 72.3(5) . 7_575 ?
O47 Mo13 O53 87.5(5) . 7_575 ?
O56 Mo13 O53 75.4(5) . 7_575 ?
O14 Mo14 O51 103.2(6) . . ?
O14 Mo14 O52 102.4(7) . . ?
O51 Mo14 O52 154.3(6) . . ?
O14 Mo14 O48 100.5(7) . . ?
O51 Mo14 O48 88.7(6) . . ?
O52 Mo14 O48 88.1(7) . . ?
O14 Mo14 O57 96.6(7) . . ?
O51 Mo14 O57 90.1(6) . . ?
O52 Mo14 O57 85.5(7) . . ?
O48 Mo14 O57 162.6(6) . . ?
O14 Mo14 O54 170.1(7) . . ?
O51 Mo14 O54 82.8(5) . . ?
O52 Mo14 O54 71.7(5) . . ?
O48 Mo14 O54 87.4(6) . . ?
O57 Mo14 O54 75.3(6) . . ?
O15 Mo15 O56 102.5(7) . . ?
O15 Mo15 O58 102.5(7) . . ?
O56 Mo15 O58 154.9(6) . . ?
O15 Mo15 O55 102.7(7) . . ?
O56 Mo15 O55 89.1(6) . . ?
O58 Mo15 O55 86.9(7) . . ?
O15 Mo15 O59 102.2(7) . 7_575 ?
O56 Mo15 O59 87.0(7) . 7_575 ?
O58 Mo15 O59 86.3(7) . 7_575 ?
O55 Mo15 O59 155.1(6) . 7_575 ?
O16 Mo16 O57 102.3(7) . . ?
O16 Mo16 O57 102.3(7) . 7_575 ?
O57 Mo16 O57 87.7(9) . 7_575 ?
O16 Mo16 O59 103.4(7) . . ?
O57 Mo16 O59 154.4(6) . . ?
O57 Mo16 O59 87.4(6) 7_575 . ?
O16 Mo16 O59 103.4(7) . 7_575 ?
O57 Mo16 O59 87.4(6) . 7_575 ?
O57 Mo16 O59 154.4(6) 7_575 7_575 ?
O59 Mo16 O59 86.1(9) . 7_575 ?
O26 P1 O26 109.7(9) . 7_575 ?
O26 P1 O27 109.0(6) . . ?
O26 P1 O27 109.0(6) 7_575 . ?
O53 P2 O53 108.1(9) . 7_575 ?
O53 P2 O54 109.1(6) . . ?
O53 P2 O54 109.1(6) 7_575 . ?
O60 P3 O36 106.7(11) . . ?
O60 P3 O35 109.6(7) . . ?
O36 P3 O35 110.5(5) . . ?
O60 P3 O35 109.6(7) . 7_575 ?
O36 P3 O35 110.5(5) . 7_575 ?
O35 P3 O35 110.0(9) . 7_575 ?
O60 P4 O45 107.5(11) . . ?
O60 P4 O44 110.2(7) . 7_575 ?
O45 P4 O44 109.8(6) . 7_575 ?
O60 P4 O44 110.2(7) . . ?
O45 P4 O44 109.8(6) . . ?
O44 P4 O44 109.3(8) 7_575 . ?
Mo1 O17 Mo1 152.5(10) 7_575 . ?
Mo1 O18 Mo2 152.0(7) . . ?
Mo1 O19 Mo3 125.3(6) . . ?
Mo1 O20 Mo4 126.6(6) . . ?
Mo2 O21 Mo5 125.7(6) . . ?
Mo3 O22 Mo3 157.8(11) . 7_575 ?
Mo3 O23 Mo4 126.0(6) . . ?
Mo5 O24 Mo4 158.5(7) . . ?
Mo5 O25 Mo5 125.8(8) 7_575 . ?
P1 O26 Mo3 127.9(6) . . ?
P1 O26 Mo4 128.1(6) . . ?
Mo3 O26 Mo4 89.9(4) . . ?
P1 O27 Mo5 126.8(5) . . ?
P1 O27 Mo5 126.8(5) . 7_575 ?
Mo5 O27 Mo5 90.1(5) . 7_575 ?
Mo3 O28 Mo6 155.8(7) . . ?
Mo4 O29 Mo7 157.2(7) . . ?
Mo5 O30 Mo8 156.4(6) . . ?
Mo6 O31 Mo6 160.4(9) . 7_575 ?
Mo6 O32 Mo7 123.5(6) . . ?
P3 O35 Mo6 132.4(6) . 7_575 ?
P3 O35 Mo7 131.2(6) . 7_575 ?
Mo6 O35 Mo7 91.2(3) 7_575 7_575 ?
Mo7 O33 Mo8 160.3(7) . . ?
P3 O36 Mo8 130.9(4) . . ?
P3 O36 Mo8 130.9(4) . 7_575 ?
Mo8 O36 Mo8 90.4(4) . 7_575 ?
Mo8 O34 Mo8 123.2(7) 7_575 . ?
Mo9 O37 Mo6 170.1(7) . . ?
Mo10 O38 Mo7 167.7(6) . . ?
Mo8 O39 Mo11 166.0(7) . . ?
Mo9 O40 Mo9 157.8(10) 7_575 . ?
Mo10 O41 Mo9 123.3(5) . . ?
Mo11 O42 Mo10 159.5(7) . . ?
Mo11 O43 Mo11 122.9(8) . 7_575 ?
P4 O44 Mo10 130.8(6) . . ?
P4 O44 Mo9 132.1(6) . . ?
Mo10 O44 Mo9 91.5(4) . . ?
P4 O45 Mo11 130.7(4) . . ?
P4 O45 Mo11 130.7(4) . 7_575 ?
Mo11 O45 Mo11 90.4(5) . 7_575 ?
Mo12 O46 Mo9 153.7(7) . . ?
Mo13 O47 Mo10 154.8(7) . . ?
Mo14 O48 Mo11 157.5(7) . . ?
Mo12 O49 Mo12 157.6(9) . 7_575 ?
Mo13 O50 Mo12 126.5(7) . . ?
Mo14 O51 Mo13 157.5(8) . . ?
Mo14 O52 Mo14 126.1(9) 7_575 . ?
P2 O53 Mo13 126.5(6) . 7_575 ?
P2 O53 Mo12 126.7(7) . 7_575 ?
Mo13 O53 Mo12 89.9(4) 7_575 7_575 ?
P2 O54 Mo14 127.5(5) . . ?
P2 O54 Mo14 127.5(5) . 7_575 ?
Mo14 O54 Mo14 90.5(5) . 7_575 ?
Mo15 O55 Mo12 127.2(6) . . ?
Mo15 O56 Mo13 124.3(7) . . ?
Mo16 O57 Mo14 126.7(7) . . ?
Mo15 O58 Mo15 152.2(9) . 7_575 ?
Mo16 O59 Mo15 151.5(9) . 7_575 ?
P4 O60 P3 173.7(17) . . ?
C7 N1 C7 108(2) 7_575 . ?
C7 N1 C4 112.3(15) 7_575 . ?
C7 N1 C4 112.3(15) . . ?
C7 N1 C1 108.3(15) 7_575 . ?
C7 N1 C1 108.3(15) . . ?
C4 N1 C1 107.1(19) . . ?
C2 C1 N1 117(2) . . ?
C2 C1 H1A 108.1 . . ?
N1 C1 H1A 108.1 . . ?
C2 C1 H1B 108.1 . . ?
N1 C1 H1B 108.1 . . ?
H1A C1 H1B 107.3 . . ?
C1 C2 C3 113(3) . . ?
C1 C2 H2A 109.1 . . ?
C3 C2 H2A 109.1 . . ?
C1 C2 H2B 109.1 . . ?
C3 C2 H2B 109.1 . . ?
H2A C2 H2B 107.8 . . ?
C2 C3 H3A 109.5 . . ?
C2 C3 H3B 109.5 . . ?
H3A C3 H3B 109.5 . . ?
C2 C3 H3C 109.5 . . ?
H3A C3 H3C 109.5 . . ?
H3B C3 H3C 109.5 . . ?
N1 C4 C5 114(2) . . ?
N1 C4 H4A 108.8 . . ?
C5 C4 H4A 108.8 . . ?
N1 C4 H4B 108.8 . . ?
C5 C4 H4B 108.8 . . ?
H4A C4 H4B 107.6 . . ?
C6 C5 C4 109(3) . . ?
C6 C5 H5A 110.0 . . ?
C4 C5 H5A 110.0 . . ?
C6 C5 H5B 110.0 . . ?
C4 C5 H5B 110.0 . . ?
H5A C5 H5B 108.3 . . ?
C5 C6 H6A 109.5 . . ?
C5 C6 H6B 109.5 . . ?
H6A C6 H6B 109.5 . . ?
C5 C6 H6C 109.5 . . ?
H6A C6 H6C 109.5 . . ?
H6B C6 H6C 109.5 . . ?
N1 C7 C8 114.5(16) . . ?
N1 C7 H7A 108.6 . . ?
C8 C7 H7A 108.6 . . ?
N1 C7 H7B 108.6 . . ?
C8 C7 H7B 108.6 . . ?
H7A C7 H7B 107.6 . . ?
C9 C8 C7 110(2) . . ?
C9 C8 H8A 109.7 . . ?
C7 C8 H8A 109.7 . . ?
C9 C8 H8B 109.7 . . ?
C7 C8 H8B 109.7 . . ?
H8A C8 H8B 108.2 . . ?
C8 C9 H9A 109.5 . . ?
C8 C9 H9B 109.5 . . ?
H9A C9 H9B 109.5 . . ?
C8 C9 H9C 109.5 . . ?
H9A C9 H9C 109.5 . . ?
H9B C9 H9C 109.5 . . ?
C19 N2 C10 112(2) . . ?
C19 N2 C16 107(2) . . ?
C10 N2 C16 111(2) . . ?
C19 N2 C13 111(2) . . ?
C10 N2 C13 107.3(18) . . ?
C16 N2 C13 109(2) . . ?
N2 C10 C11 117(2) . . ?
N2 C10 H10A 108.1 . . ?
C11 C10 H10A 108.1 . . ?
N2 C10 H10B 108.1 . . ?
C11 C10 H10B 108.1 . . ?
H10A C10 H10B 107.3 . . ?
C12 C11 C10 113(2) . . ?
C12 C11 H11A 108.9 . . ?
C10 C11 H11A 108.9 . . ?
C12 C11 H11B 108.9 . . ?
C10 C11 H11B 108.9 . . ?
H11A C11 H11B 107.7 . . ?
C11 C12 H12A 109.5 . . ?
C11 C12 H12B 109.5 . . ?
H12A C12 H12B 109.5 . . ?
C11 C12 H12C 109.5 . . ?
H12A C12 H12C 109.5 . . ?
H12B C12 H12C 109.5 . . ?
N2 C13 C14 116(2) . . ?
N2 C13 H13A 108.4 . . ?
C14 C13 H13A 108.4 . . ?
N2 C13 H13B 108.4 . . ?
C14 C13 H13B 108.4 . . ?
H13A C13 H13B 107.4 . . ?
C13 C14 C15 107(2) . . ?
C13 C14 H14A 110.2 . . ?
C15 C14 H14A 110.2 . . ?
C13 C14 H14B 110.2 . . ?
C15 C14 H14B 110.2 . . ?
H14A C14 H14B 108.5 . . ?
C14 C15 H15A 109.5 . . ?
C14 C15 H15B 109.5 . . ?
H15A C15 H15B 109.5 . . ?
C14 C15 H15C 109.5 . . ?
H15A C15 H15C 109.5 . . ?
H15B C15 H15C 109.5 . . ?
C17 C16 N2 115(2) . . ?
C17 C16 H16A 108.5 . . ?
N2 C16 H16A 108.5 . . ?
C17 C16 H16B 108.5 . . ?
N2 C16 H16B 108.5 . . ?
H16A C16 H16B 107.5 . . ?
C16 C17 C18 109(3) . . ?
C16 C17 H17A 110.0 . . ?
C18 C17 H17A 110.0 . . ?
C16 C17 H17B 110.0 . . ?
C18 C17 H17B 110.0 . . ?
H17A C17 H17B 108.3 . . ?
C17 C18 H18A 109.5 . . ?
C17 C18 H18B 109.5 . . ?
H18A C18 H18B 109.5 . . ?
C17 C18 H18C 109.5 . . ?
H18A C18 H18C 109.5 . . ?
H18B C18 H18C 109.5 . . ?
N2 C19 C20 115(2) . . ?
N2 C19 H19A 108.5 . . ?
C20 C19 H19A 108.5 . . ?
N2 C19 H19B 108.5 . . ?
C20 C19 H19B 108.5 . . ?
H19A C19 H19B 107.5 . . ?
C19 C20 C21 110(3) . . ?
C19 C20 H20A 109.7 . . ?
C21 C20 H20A 109.7 . . ?
C19 C20 H20B 109.7 . . ?
C21 C20 H20B 109.7 . . ?
H20A C20 H20B 108.2 . . ?
C20 C21 H21A 109.5 . . ?
C20 C21 H21B 109.5 . . ?
H21A C21 H21B 109.5 . . ?
C20 C21 H21C 109.5 . . ?
H21A C21 H21C 109.5 . . ?
H21B C21 H21C 109.5 . . ?
C22 N3 C28 110.2(19) . . ?
C22 N3 C31 110.1(17) . . ?
C28 N3 C31 106.8(18) . . ?
C22 N3 C25 106.3(15) . . ?
C28 N3 C25 111.7(17) . . ?
C31 N3 C25 112(2) . . ?
C23 C22 N3 118(2) . . ?
C23 C22 H22A 107.9 . . ?
N3 C22 H22A 107.9 . . ?
C23 C22 H22B 107.9 . . ?
N3 C22 H22B 107.9 . . ?
H22A C22 H22B 107.2 . . ?
C24 C23 C22 114(3) . . ?
C24 C23 H23A 108.8 . . ?
C22 C23 H23A 108.8 . . ?
C24 C23 H23B 108.8 . . ?
C22 C23 H23B 108.8 . . ?
H23A C23 H23B 107.7 . . ?
C23 C24 H24A 109.5 . . ?
C23 C24 H24B 109.5 . . ?
H24A C24 H24B 109.5 . . ?
C23 C24 H24C 109.5 . . ?
H24A C24 H24C 109.5 . . ?
H24B C24 H24C 109.5 . . ?
C26 C25 N3 112.6(19) . . ?
C26 C25 H25A 109.1 . . ?
N3 C25 H25A 109.1 . . ?
C26 C25 H25B 109.1 . . ?
N3 C25 H25B 109.1 . . ?
H25A C25 H25B 107.8 . . ?
C27 C26 C25 114(2) . . ?
C27 C26 H26A 108.8 . . ?
C25 C26 H26A 108.8 . . ?
C27 C26 H26B 108.8 . . ?
C25 C26 H26B 108.8 . . ?
H26A C26 H26B 107.7 . . ?
C26 C27 H27A 109.5 . . ?
C26 C27 H27B 109.5 . . ?
H27A C27 H27B 109.5 . . ?
C26 C27 H27C 109.5 . . ?
H27A C27 H27C 109.5 . . ?
H27B C27 H27C 109.5 . . ?
C29 C28 N3 112.5(19) . . ?
C29 C28 H28A 109.1 . . ?
N3 C28 H28A 109.1 . . ?
C29 C28 H28B 109.1 . . ?
N3 C28 H28B 109.1 . . ?
H28A C28 H28B 107.8 . . ?
C30 C29 C28 113(3) . . ?
C30 C29 H29A 109.1 . . ?
C28 C29 H29A 109.1 . . ?
C30 C29 H29B 109.1 . . ?
C28 C29 H29B 109.1 . . ?
H29A C29 H29B 107.8 . . ?
C29 C30 H30A 109.5 . . ?
C29 C30 H30B 109.5 . . ?
H30A C30 H30B 109.5 . . ?
C29 C30 H30C 109.5 . . ?
H30A C30 H30C 109.5 . . ?
H30B C30 H30C 109.5 . . ?
C32 C31 N3 112(2) . . ?
C32 C31 H31A 109.1 . . ?
N3 C31 H31A 109.1 . . ?
C32 C31 H31B 109.1 . . ?
N3 C31 H31B 109.1 . . ?
H31A C31 H31B 107.8 . . ?
C31 C32 C33 108(4) . . ?
C31 C32 H32A 110.1 . . ?
C33 C32 H32A 110.1 . . ?
C31 C32 H32B 110.1 . . ?
C33 C32 H32B 110.1 . . ?
H32A C32 H32B 108.4 . . ?
C32 C33 H33A 109.5 . . ?
C32 C33 H33B 109.5 . . ?
H33A C33 H33B 109.5 . . ?
C32 C33 H33C 109.5 . . ?
H33A C33 H33C 109.5 . . ?
H33B C33 H33C 109.5 . . ?
C40 N4 C37 112(2) . . ?
C40 N4 C43 102(2) . . ?
C37 N4 C43 112(2) . . ?
C40 N4 C34 115(2) . . ?
C37 N4 C34 105.6(18) . . ?
C43 N4 C34 110(2) . . ?
C35 C34 N4 112(3) . . ?
C35 C34 H34A 109.3 . . ?
N4 C34 H34A 109.3 . . ?
C35 C34 H34B 109.3 . . ?
N4 C34 H34B 109.3 . . ?
H34A C34 H34B 107.9 . . ?
C34 C35 C36 104(4) . . ?
C34 C35 H35A 111.0 . . ?
C36 C35 H35A 111.0 . . ?
C34 C35 H35B 111.0 . . ?
C36 C35 H35B 111.0 . . ?
H35A C35 H35B 109.0 . . ?
C35 C36 H36A 109.5 . . ?
C35 C36 H36B 109.5 . . ?
H36A C36 H36B 109.5 . . ?
C35 C36 H36C 109.5 . . ?
H36A C36 H36C 109.5 . . ?
H36B C36 H36C 109.5 . . ?
C38 C37 N4 117.2(18) . . ?
C38 C37 H37A 108.0 . . ?
N4 C37 H37A 108.0 . . ?
C38 C37 H37B 108.0 . . ?
N4 C37 H37B 108.0 . . ?
H37A C37 H37B 107.2 . . ?
C37 C38 C39 112.0(18) . . ?
C37 C38 H38A 109.2 . . ?
C39 C38 H38A 109.2 . . ?
C37 C38 H38B 109.2 . . ?
C39 C38 H38B 109.2 . . ?
H38A C38 H38B 107.9 . . ?
C38 C39 H39A 109.5 . . ?
C38 C39 H39B 109.5 . . ?
H39A C39 H39B 109.5 . . ?
C38 C39 H39C 109.5 . . ?
H39A C39 H39C 109.5 . . ?
H39B C39 H39C 109.5 . . ?
C41 C40 N4 116(2) . . ?
C41 C40 H40A 108.3 . . ?
N4 C40 H40A 108.3 . . ?
C41 C40 H40B 108.3 . . ?
N4 C40 H40B 108.3 . . ?
H40A C40 H40B 107.4 . . ?
C40 C41 C42 114(3) . . ?
C40 C41 H41A 108.8 . . ?
C42 C41 H41A 108.8 . . ?
C40 C41 H41B 108.8 . . ?
C42 C41 H41B 108.8 . . ?
H41A C41 H41B 107.7 . . ?
C41 C42 H42A 109.5 . . ?
C41 C42 H42B 109.5 . . ?
H42A C42 H42B 109.5 . . ?
C41 C42 H42C 109.5 . . ?
H42A C42 H42C 109.5 . . ?
H42B C42 H42C 109.5 . . ?
C44 C43 N4 117(3) . . ?
C44 C43 H43A 108.0 . . ?
N4 C43 H43A 108.0 . . ?
C44 C43 H43B 108.0 . . ?
N4 C43 H43B 108.0 . . ?
H43A C43 H43B 107.2 . . ?
C43 C44 C45 109(4) . . ?
C43 C44 H44A 109.9 . . ?
C45 C44 H44A 109.9 . . ?
C43 C44 H44B 109.9 . . ?
C45 C44 H44B 109.9 . . ?
H44A C44 H44B 108.3 . . ?
C44 C45 H45A 109.5 . . ?
C44 C45 H45B 109.5 . . ?
H45A C45 H45B 109.5 . . ?
C44 C45 H45C 109.5 . . ?
H45A C45 H45C 109.5 . . ?
H45B C45 H45C 109.5 . . ?
C46 N5 C46 88(4) 7_575 . ?
C46 N5 C55 135(2) 7_575 . ?
C46 N5 C55 135(2) . . ?
C46 N5 C49 62(3) 7_575 . ?
C46 N5 C49 105(3) . . ?
C55 N5 C49 108(3) . . ?
C46 N5 C49 105(3) 7_575 7_575 ?
C46 N5 C49 62(3) . 7_575 ?
C55 N5 C49 108(3) . 7_575 ?
C49 N5 C49 64(3) . 7_575 ?
C46 N5 C52 48(2) 7_575 . ?
C46 N5 C52 110(3) . . ?
C55 N5 C52 95(2) . . ?
C49 N5 C52 97(2) . . ?
C49 N5 C52 153(3) 7_575 . ?
C46 N5 C52 110(3) 7_575 7_575 ?
C46 N5 C52 48(2) . 7_575 ?
C55 N5 C52 95(2) . 7_575 ?
C49 N5 C52 153(3) . 7_575 ?
C49 N5 C52 97(2) 7_575 7_575 ?
C52 N5 C52 94(3) . 7_575 ?
C52 C46 N5 82(3) 7_575 . ?
C52 C46 C49 123(4) 7_575 7_575 ?
N5 C46 C49 68(3) . 7_575 ?
C52 C46 C47 25(3) 7_575 . ?
N5 C46 C47 106(4) . . ?
C49 C46 C47 138(4) 7_575 . ?
C52 C46 C53 66(3) 7_575 7_575 ?
N5 C46 C53 144(4) . 7_575 ?
C49 C46 C53 144(4) 7_575 7_575 ?
C47 C46 C53 41(3) . 7_575 ?
C52 C46 C46 105(3) 7_575 7_575 ?
N5 C46 C46 46(2) . 7_575 ?
C49 C46 C46 87(2) 7_575 7_575 ?
C47 C46 C46 119(3) . 7_575 ?
C53 C46 C46 127(2) 7_575 7_575 ?
C52 C47 C53 130(10) 7_575 7_575 ?
C52 C47 C46 56(7) 7_575 . ?
C53 C47 C46 74(5) 7_575 . ?
C52 C47 C48 157(10) 7_575 . ?
C53 C47 C48 44(4) 7_575 . ?
C46 C47 C48 109(5) . . ?
C52 C47 C54 175(10) 7_575 7_575 ?
C53 C47 C54 53(4) 7_575 7_575 ?
C46 C47 C54 126(5) . 7_575 ?
C48 C47 C54 20(3) . 7_575 ?
C54 C48 C53 114(9) 7_575 7_575 ?
C54 C48 C47 105(8) 7_575 . ?
C53 C48 C47 44(4) 7_575 . ?
C46 C49 C50 110(4) 7_575 . ?
C46 C49 N5 50(2) 7_575 . ?
C50 C49 N5 122(4) . . ?
C46 C49 C49 93(2) 7_575 7_575 ?
C50 C49 C49 149(3) . 7_575 ?
N5 C49 C49 57.9(17) . 7_575 ?
C51 C50 C49 129(6) . . ?
C51 C50 C56 151(6) . 7_575 ?
C49 C50 C56 79(3) . 7_575 ?
C47 C52 C46 99(9) 7_575 7_575 ?
C47 C52 C53 32(7) 7_575 . ?
C46 C52 C53 67(3) 7_575 . ?
C47 C52 N5 148(9) 7_575 . ?
C46 C52 N5 50(3) 7_575 . ?
C53 C52 N5 116(3) . . ?
C48 C53 C47 92(6) 7_575 7_575 ?
C48 C53 C54 24(4) 7_575 . ?
C47 C53 C54 91(5) 7_575 . ?
C48 C53 C52 108(5) 7_575 . ?
C47 C53 C52 18(4) 7_575 . ?
C54 C53 C52 109(4) . . ?
C48 C53 C46 138(5) 7_575 7_575 ?
C47 C53 C46 65(4) 7_575 7_575 ?
C54 C53 C46 153(4) . 7_575 ?
C52 C53 C46 47(2) . 7_575 ?
C48 C54 C53 42(7) 7_575 . ?
C48 C54 C47 54(7) 7_575 7_575 ?
C53 C54 C47 36(3) . 7_575 ?
N5 C55 C56 102(3) . . ?
N5 C55 C56 102(3) . 7_575 ?
C56 C55 C56 93(4) . 7_575 ?
C55 C56 C57 110(4) . . ?
C55 C56 C50 116(3) . 7_575 ?
C57 C56 C50 133(4) . 7_575 ?

loop_
_geom_bond_atom_site_label_1
_geom_bond_atom_site_label_2
_geom_bond_distance
_geom_bond_site_symmetry_2
_geom_bond_publ_flag
Mo1 O1 1.682(13) . ?
Mo1 O20 1.897(13) . ?
Mo1 O18 1.900(12) . ?
Mo1 O19 1.906(12) . ?
Mo1 O17 1.909(5) . ?
Mo2 O2 1.677(18) . ?
Mo2 O21 1.904(12) 7_575 ?
Mo2 O21 1.904(12) . ?
Mo2 O18 1.913(12) 7_575 ?
Mo2 O18 1.913(12) . ?
Mo3 O3 1.701(11) . ?
Mo3 O23 1.890(11) . ?
Mo3 O22 1.890(4) . ?
Mo3 O28 1.917(13) . ?
Mo3 O19 1.987(13) . ?
Mo3 O26 2.385(11) . ?
Mo4 O4 1.668(12) . ?
Mo4 O24 1.890(11) . ?
Mo4 O29 1.906(13) . ?
Mo4 O23 1.908(11) . ?
Mo4 O20 1.973(13) . ?
Mo4 O26 2.407(11) . ?
Mo5 O5 1.675(11) . ?
Mo5 O24 1.882(11) . ?
Mo5 O30 1.899(12) . ?
Mo5 O25 1.908(7) . ?
Mo5 O21 1.976(13) . ?
Mo5 O27 2.400(10) . ?
Mo6 O6 1.676(11) . ?
Mo6 O31 1.858(3) . ?
Mo6 O32 1.872(10) . ?
Mo6 O37 1.979(12) . ?
Mo6 O28 2.003(13) . ?
Mo6 O35 2.308(10) 7_575 ?
Mo7 O7 1.664(10) . ?
Mo7 O33 1.858(10) . ?
Mo7 O32 1.888(10) . ?
Mo7 O29 1.994(13) . ?
Mo7 O38 2.001(12) . ?
Mo7 O35 2.327(10) 7_575 ?
Mo8 O8 1.687(11) . ?
Mo8 O33 1.872(10) . ?
Mo8 O34 1.880(7) . ?
Mo8 O39 1.959(11) . ?
Mo8 O30 1.993(12) . ?
Mo8 O36 2.331(9) . ?
Mo9 O9 1.685(11) . ?
Mo9 O40 1.864(4) . ?
Mo9 O41 1.893(11) . ?
Mo9 O37 1.969(12) . ?
Mo9 O46 1.991(12) . ?
Mo9 O44 2.320(10) . ?
Mo10 O10 1.678(11) . ?
Mo10 O42 1.872(11) . ?
Mo10 O41 1.878(11) . ?
Mo10 O38 1.937(12) . ?
Mo10 O47 1.992(13) . ?
Mo10 O44 2.314(10) . ?
Mo11 O11 1.667(11) . ?
Mo11 O42 1.853(11) . ?
Mo11 O43 1.882(8) . ?
Mo11 O39 1.965(11) . ?
Mo11 O48 1.985(13) . ?
Mo11 O45 2.330(10) . ?
Mo12 O12 1.696(13) . ?
Mo12 O49 1.884(4) . ?
Mo12 O50 1.908(13) . ?
Mo12 O46 1.918(12) . ?
Mo12 O55 1.936(14) . ?
Mo12 O53 2.431(12) 7_575 ?
Mo13 O13 1.679(13) . ?
Mo13 O51 1.892(13) . ?
Mo13 O50 1.906(12) . ?
Mo13 O47 1.911(12) . ?
Mo13 O56 1.982(13) . ?
Mo13 O53 2.389(12) 7_575 ?
Mo14 O14 1.676(13) . ?
Mo14 O51 1.889(13) . ?
Mo14 O52 1.901(7) . ?
Mo14 O48 1.910(13) . ?
Mo14 O57 1.959(14) . ?
Mo14 O54 2.386(11) . ?
Mo15 O15 1.692(14) . ?
Mo15 O56 1.901(14) . ?
Mo15 O58 1.905(4) . ?
Mo15 O55 1.908(13) . ?
Mo15 O59 1.923(14) 7_575 ?
Mo16 O16 1.68(2) . ?
Mo16 O57 1.901(15) . ?
Mo16 O57 1.901(15) 7_575 ?
Mo16 O59 1.906(17) . ?
Mo16 O59 1.906(17) 7_575 ?
P1 O26 1.539(11) . ?
P1 O26 1.539(11) 7_575 ?
P1 O27 1.551(15) . ?
P2 O53 1.550(12) . ?
P2 O53 1.550(12) 7_575 ?
P2 O54 1.558(17) . ?
P3 O60 1.49(2) . ?
P3 O36 1.522(13) . ?
P3 O35 1.529(10) . ?
P3 O35 1.529(10) 7_575 ?
P4 O60 1.46(2) . ?
P4 O45 1.521(15) . ?
P4 O44 1.538(11) 7_575 ?
P4 O44 1.538(10) . ?
O17 Mo1 1.909(5) 7_575 ?
O22 Mo3 1.890(4) 7_575 ?
O25 Mo5 1.908(7) 7_575 ?
O27 Mo5 2.400(10) 7_575 ?
O31 Mo6 1.858(3) 7_575 ?
O35 Mo6 2.308(10) 7_575 ?
O35 Mo7 2.327(10) 7_575 ?
O36 Mo8 2.331(9) 7_575 ?
O34 Mo8 1.880(7) 7_575 ?
O40 Mo9 1.864(4) 7_575 ?
O43 Mo11 1.882(8) 7_575 ?
O45 Mo11 2.330(10) 7_575 ?
O49 Mo12 1.884(4) 7_575 ?
O52 Mo14 1.901(7) 7_575 ?
O53 Mo13 2.389(12) 7_575 ?
O53 Mo12 2.431(11) 7_575 ?
O54 Mo14 2.386(11) 7_575 ?
O58 Mo15 1.905(4) 7_575 ?
O59 Mo15 1.923(14) 7_575 ?
N1 C7 1.51(2) 7_575 ?
N1 C7 1.51(2) . ?
N1 C4 1.54(4) . ?
N1 C1 1.55(3) . ?
C1 C2 1.45(4) . ?
C1 H1A 0.9900 . ?
C1 H1B 0.9900 . ?
C2 C3 1.50(4) . ?
C2 H2A 0.9900 . ?
C2 H2B 0.9900 . ?
C3 H3A 0.9800 . ?
C3 H3B 0.9800 . ?
C3 H3C 0.9800 . ?
C4 C5 1.57(4) . ?
C4 H4A 0.9900 . ?
C4 H4B 0.9900 . ?
C5 C6 1.48(5) . ?
C5 H5A 0.9900 . ?
C5 H5B 0.9900 . ?
C6 H6A 0.9800 . ?
C6 H6B 0.9800 . ?
C6 H6C 0.9800 . ?
C7 C8 1.53(3) . ?
C7 H7A 0.9900 . ?
C7 H7B 0.9900 . ?
C8 C9 1.49(3) . ?
C8 H8A 0.9900 . ?
C8 H8B 0.9900 . ?
C9 H9A 0.9800 . ?
C9 H9B 0.9800 . ?
C9 H9C 0.9800 . ?
N2 C19 1.47(3) . ?
N2 C10 1.52(3) . ?
N2 C16 1.52(3) . ?
N2 C13 1.53(3) . ?
C10 C11 1.53(3) . ?
C10 H10A 0.9900 . ?
C10 H10B 0.9900 . ?
C11 C12 1.52(4) . ?
C11 H11A 0.9900 . ?
C11 H11B 0.9900 . ?
C12 H12A 0.9800 . ?
C12 H12B 0.9800 . ?
C12 H12C 0.9800 . ?
C13 C14 1.53(4) . ?
C13 H13A 0.9900 . ?
C13 H13B 0.9900 . ?
C14 C15 1.57(4) . ?
C14 H14A 0.9900 . ?
C14 H14B 0.9900 . ?
C15 H15A 0.9800 . ?
C15 H15B 0.9800 . ?
C15 H15C 0.9800 . ?
C16 C17 1.50(4) . ?
C16 H16A 0.9900 . ?
C16 H16B 0.9900 . ?
C17 C18 1.53(4) . ?
C17 H17A 0.9900 . ?
C17 H17B 0.9900 . ?
C18 H18A 0.9800 . ?
C18 H18B 0.9800 . ?
C18 H18C 0.9800 . ?
C19 C20 1.53(4) . ?
C19 H19A 0.9900 . ?
C19 H19B 0.9900 . ?
C20 C21 1.57(4) . ?
C20 H20A 0.9900 . ?
C20 H20B 0.9900 . ?
C21 H21A 0.9800 . ?
C21 H21B 0.9800 . ?
C21 H21C 0.9800 . ?
N3 C22 1.52(3) . ?
N3 C28 1.52(3) . ?
N3 C31 1.56(3) . ?
N3 C25 1.56(3) . ?
C22 C23 1.52(4) . ?
C22 H22A 0.9900 . ?
C22 H22B 0.9900 . ?
C23 C24 1.48(4) . ?
C23 H23A 0.9900 . ?
C23 H23B 0.9900 . ?
C24 H24A 0.9800 . ?
C24 H24B 0.9800 . ?
C24 H24C 0.9800 . ?
C25 C26 1.48(3) . ?
C25 H25A 0.9900 . ?
C25 H25B 0.9900 . ?
C26 C27 1.45(4) . ?
C26 H26A 0.9900 . ?
C26 H26B 0.9900 . ?
C27 H27A 0.9800 . ?
C27 H27B 0.9800 . ?
C27 H27C 0.9800 . ?
C28 C29 1.51(4) . ?
C28 H28A 0.9900 . ?
C28 H28B 0.9900 . ?
C29 C30 1.50(4) . ?
C29 H29A 0.9900 . ?
C29 H29B 0.9900 . ?
C30 H30A 0.9800 . ?
C30 H30B 0.9800 . ?
C30 H30C 0.9800 . ?
C31 C32 1.49(5) . ?
C31 H31A 0.9900 . ?
C31 H31B 0.9900 . ?
C32 C33 1.52(6) . ?
C32 H32A 0.9900 . ?
C32 H32B 0.9900 . ?
C33 H33A 0.9800 . ?
C33 H33B 0.9800 . ?
C33 H33C 0.9800 . ?
N4 C40 1.44(3) . ?
N4 C37 1.50(3) . ?
N4 C43 1.53(4) . ?
N4 C34 1.53(3) . ?
C34 C35 1.48(5) . ?
C34 H34A 0.9900 . ?
C34 H34B 0.9900 . ?
C35 C36 1.60(6) . ?
C35 H35A 0.9900 . ?
C35 H35B 0.9900 . ?
C36 H36A 0.9800 . ?
C36 H36B 0.9800 . ?
C36 H36C 0.9800 . ?
C37 C38 1.49(3) . ?
C37 H37A 0.9900 . ?
C37 H37B 0.9900 . ?
C38 C39 1.51(3) . ?
C38 H38A 0.9900 . ?
C38 H38B 0.9900 . ?
C39 H39A 0.9800 . ?
C39 H39B 0.9800 . ?
C39 H39C 0.9800 . ?
C40 C41 1.43(4) . ?
C40 H40A 0.9900 . ?
C40 H40B 0.9900 . ?
C41 C42 1.57(4) . ?
C41 H41A 0.9900 . ?
C41 H41B 0.9900 . ?
C42 H42A 0.9800 . ?
C42 H42B 0.9800 . ?
C42 H42C 0.9800 . ?
C43 C44 1.40(5) . ?
C43 H43A 0.9900 . ?
C43 H43B 0.9900 . ?
C44 C45 1.60(5) . ?
C44 H44A 0.9900 . ?
C44 H44B 0.9900 . ?
C45 H45A 0.9800 . ?
C45 H45B 0.9800 . ?
C45 H45C 0.9800 . ?
N5 C46 1.34(4) 7_575 ?
N5 C46 1.34(4) . ?
N5 C55 1.43(4) . ?
N5 C49 1.61(5) . ?
N5 C49 1.61(5) 7_575 ?
N5 C52 1.73(5) . ?
N5 C52 1.73(5) 7_575 ?
C46 C52 1.29(6) 7_575 ?
C46 C49 1.53(6) 7_575 ?
C46 C47 1.53(7) . ?
C46 C53 1.63(6) 7_575 ?
C46 C46 1.85(8) 7_575 ?
C47 C52 0.65(7) 7_575 ?
C47 C53 1.12(7) 7_575 ?
C47 C48 1.61(8) . ?
C47 C54 1.91(9) 7_575 ?
C48 C54 0.69(7) 7_575 ?
C48 C53 1.11(6) 7_575 ?
C49 C46 1.53(6) 7_575 ?
C49 C50 1.57(7) . ?
C49 C49 1.71(9) 7_575 ?
C50 C51 1.35(9) . ?
C50 C56 2.01(8) 7_575 ?
C52 C47 0.65(7) 7_575 ?
C52 C46 1.29(6) 7_575 ?
C52 C53 1.61(7) . ?
C53 C48 1.11(6) 7_575 ?
C53 C47 1.12(7) 7_575 ?
C53 C54 1.53(8) . ?
C53 C46 1.63(6) 7_575 ?
C54 C48 0.69(7) 7_575 ?
C54 C47 1.91(9) 7_575 ?
C55 C56 1.57(5) . ?
C55 C56 1.57(5) 7_575 ?
C56 C57 1.59(8) . ?
C56 C50 2.01(8) 7_575 ?
